data_4317933
loop_
_publ_author_name
'N. Dastagiri Reddy'
'Herbert W. Roesky'
'Mathias Noltemeyer'
'Hans-Georg Schmidt'

_publ_section_title
;
 Reactions of AlH3.NMe3 with Nitriles: Structural Characterization and
 Substitution Reactions of Hexameric Aluminum Imides
;
_journal_name_full 'Inorganic Chemistry'
_journal_page_first 2374
_journal_page_last 2378
_journal_paper_doi 10.1021/ic011101g
_journal_volume 41
_journal_year 2002
_chemical_formula_sum 'C97 H80 Al6 N6'
_chemical_formula_weight 1491.55
_chemical_melting_point 293
_chemical_name_systematic
;
  Compound 5
;
_space_group_IT_number 15
_symmetry_cell_setting monoclinic
_symmetry_space_group_name_Hall '-C 2yc'
_symmetry_space_group_name_H-M 'C 1 2/c 1'
_atom_sites_solution_hydrogens geom
_atom_sites_solution_primary direct
_atom_sites_solution_secondary difmap
_audit_creation_method SHELXL-97
_cell_angle_alpha 90.00
_cell_angle_beta 105.88(3)
_cell_angle_gamma 90.00
_cell_formula_units_Z 4
_cell_length_a 25.842(5)
_cell_length_b 15.443(3)
_cell_length_c 20.699(4)
_cell_measurement_reflns_used 40
_cell_measurement_temperature 133(2)
_cell_measurement_theta_max 12.5
_cell_measurement_theta_min 10
_cell_volume 7945(3)
_computing_cell_refinement DIF4
_computing_data_collection DIF4
_computing_data_reduction REDU4
_computing_molecular_graphics SHELXTL
_computing_publication_material SHELXTL
_computing_structure_refinement 'SHELXL-97 (Sheldrick, 1997)'
_computing_structure_solution 'SHELXS-97 (Sheldrick, 1990)'
_diffrn_ambient_temperature 133(2)
_diffrn_measured_fraction_theta_full 0.950
_diffrn_measured_fraction_theta_max 0.950
_diffrn_measurement_device_type 'STOE AED2'
_diffrn_measurement_method 'profile fit'
_diffrn_radiation_monochromator graphite
_diffrn_radiation_source 'fine-focus sealed tube'
_diffrn_radiation_type MoK\a
_diffrn_radiation_wavelength 0.71073
_diffrn_reflns_av_R_equivalents 0.0000
_diffrn_reflns_av_sigmaI/netI 0.0188
_diffrn_reflns_limit_h_max 32
_diffrn_reflns_limit_h_min -33
_diffrn_reflns_limit_k_max 20
_diffrn_reflns_limit_k_min 0
_diffrn_reflns_limit_l_max 27
_diffrn_reflns_limit_l_min 0
_diffrn_reflns_number 8878
_diffrn_reflns_theta_full 27.73
_diffrn_reflns_theta_max 27.73
_diffrn_reflns_theta_min 2.38
_diffrn_standards_decay_% none
_diffrn_standards_interval_time '90 min'
_diffrn_standards_number 3
_exptl_absorpt_coefficient_mu 0.134
_exptl_absorpt_correction_T_max 0.9240
_exptl_absorpt_correction_T_min 0.8778
_exptl_absorpt_correction_type none
_exptl_crystal_colour none
_exptl_crystal_density_diffrn 1.247
_exptl_crystal_density_method 'not measured'
_exptl_crystal_description blocks
_exptl_crystal_F_000 3128
_exptl_crystal_size_max 1.00
_exptl_crystal_size_mid 0.80
_exptl_crystal_size_min 0.60
_refine_diff_density_max 0.891
_refine_diff_density_min -0.819
_refine_diff_density_rms 0.098
_refine_ls_extinction_method none
_refine_ls_goodness_of_fit_ref 1.213
_refine_ls_hydrogen_treatment mixed
_refine_ls_matrix_type full
_refine_ls_number_parameters 508
_refine_ls_number_reflns 8878
_refine_ls_number_restraints 501
_refine_ls_restrained_S_all 1.188
_refine_ls_R_factor_all 0.0978
_refine_ls_R_factor_gt 0.0896
_refine_ls_shift/su_max 0.000
_refine_ls_shift/su_mean 0.000
_refine_ls_structure_factor_coef Fsqd
_refine_ls_weighting_details 'calc w=1/[\s^2^(Fo^2^)+(0.0002P)^2^+77.0000P] where P=(Fo^2^+2Fc^2^)/3'
_refine_ls_weighting_scheme calc
_refine_ls_wR_factor_gt 0.1964
_refine_ls_wR_factor_ref 0.2019
_reflns_number_gt 8102
_reflns_number_total 8878
_reflns_threshold_expression >2sigma(I)
_cod_data_source_file ic011101g_4.cif
_cod_data_source_block ready
_cod_database_code 4317933

loop_
_symmetry_equiv_pos_as_xyz
'x, y, z'
'-x, y, -z+1/2'
'x+1/2, y+1/2, z'
'-x+1/2, y+1/2, -z+1/2'
'-x, -y, -z'
'x, -y, z-1/2'
'-x+1/2, -y+1/2, -z'
'x+1/2, -y+1/2, z-1/2'

loop_
_atom_site_label
_atom_site_type_symbol
_atom_site_fract_x
_atom_site_fract_y
_atom_site_fract_z
_atom_site_U_iso_or_equiv
_atom_site_adp_type
_atom_site_occupancy
_atom_site_symmetry_multiplicity
_atom_site_calc_flag
_atom_site_refinement_flags
_atom_site_disorder_assembly
_atom_site_disorder_group
Al1 Al 0.18071(4) 0.66738(7) 0.46742(5) 0.0149(2) Uani 1 1 d U . .
N1 N 0.22775(11) 0.67494(18) 0.41237(13) 0.0146(5) Uani 1 1 d U . .
Al2 Al 0.28524(4) 0.62876(6) 0.48764(5) 0.0146(2) Uani 1 1 d U . .
N2 N 0.23946(11) 0.62910(18) 0.54483(13) 0.0152(5) Uani 1 1 d U . .
Al3 Al 0.22749(4) 0.72991(7) 0.59046(5) 0.0145(2) Uani 1 1 d U . .
N3 N 0.17259(10) 0.77113(18) 0.51083(13) 0.0149(5) Uani 1 1 d U . .
C11 C 0.11949(14) 0.5926(2) 0.44321(18) 0.0209(7) Uani 1 1 d U . .
C12 C 0.07927(14) 0.5507(2) 0.42408(17) 0.0197(7) Uani 1 1 d U . .
C13 C 0.03033(14) 0.5014(2) 0.39964(19) 0.0225(7) Uani 1 1 d U . .
C14 C 0.02686(16) 0.4351(3) 0.3533(2) 0.0309(9) Uani 1 1 d U . .
H14A H 0.0569 0.4216 0.3371 0.037 Uiso 1 1 calc R . .
C15 C -0.02075(18) 0.3885(3) 0.3307(2) 0.0381(10) Uani 1 1 d U . .
H15A H -0.0231 0.3435 0.2987 0.046 Uiso 1 1 calc R . .
C16 C -0.06438(17) 0.4071(3) 0.3542(2) 0.0379(10) Uani 1 1 d U . .
H16A H -0.0965 0.3743 0.3391 0.046 Uiso 1 1 calc R . .
C17 C -0.06135(17) 0.4732(3) 0.3996(2) 0.0373(10) Uani 1 1 d U . .
H17A H -0.0915 0.4861 0.4158 0.045 Uiso 1 1 calc R . .
C18 C -0.01432(15) 0.5215(3) 0.4220(2) 0.0292(8) Uani 1 1 d U . .
H18A H -0.0127 0.5681 0.4525 0.035 Uiso 1 1 calc R . .
C21 C 0.31390(13) 0.5197(2) 0.47120(17) 0.0198(7) Uani 1 1 d U . .
C22 C 0.33108(14) 0.4496(2) 0.46147(19) 0.0224(7) Uani 1 1 d U . .
C23 C 0.35163(16) 0.3656(3) 0.4516(2) 0.0300(8) Uani 1 1 d U . .
C24 C 0.4036(2) 0.3446(4) 0.4836(6) 0.120(4) Uani 1 1 d U . .
H24A H 0.4266 0.3855 0.5118 0.144 Uiso 1 1 calc R . .
C25 C 0.4222(3) 0.2627(5) 0.4743(7) 0.160(5) Uani 1 1 d U . .
H25A H 0.4584 0.2479 0.4966 0.192 Uiso 1 1 calc R . .
C26 C 0.3903(2) 0.2028(4) 0.4344(5) 0.089(3) Uani 1 1 d U . .
H26A H 0.4038 0.1468 0.4292 0.107 Uiso 1 1 calc R . .
C27 C 0.3398(2) 0.2237(3) 0.4026(3) 0.0441(11) Uani 1 1 d U . .
H27A H 0.3169 0.1824 0.3747 0.053 Uiso 1 1 calc R . .
C28 C 0.3205(2) 0.3052(3) 0.4101(2) 0.0356(10) Uani 1 1 d U . .
H28A H 0.2848 0.3199 0.3859 0.043 Uiso 1 1 calc R . .
C31 C 0.20383(14) 0.7236(2) 0.67014(17) 0.0194(7) Uani 1 1 d U . .
C32 C 0.19543(13) 0.7245(2) 0.72488(17) 0.0185(6) Uani 1 1 d U . .
C33 C 0.18813(14) 0.7226(2) 0.79111(17) 0.0206(7) Uani 1 1 d U . .
C34 C 0.17557(17) 0.6453(3) 0.8179(2) 0.0291(8) Uani 1 1 d U . .
H34A H 0.1704 0.5941 0.7914 0.035 Uiso 1 1 calc R . .
C35 C 0.1706(2) 0.6421(3) 0.8826(2) 0.0403(11) Uani 1 1 d U . .
H35A H 0.1619 0.5890 0.9004 0.048 Uiso 1 1 calc R . .
C36 C 0.1783(2) 0.7165(3) 0.9217(2) 0.0458(12) Uani 1 1 d U . .
H36A H 0.1756 0.7142 0.9665 0.055 Uiso 1 1 calc R . .
C37 C 0.1900(2) 0.7949(3) 0.8951(2) 0.0411(11) Uani 1 1 d U . .
H37A H 0.1943 0.8462 0.9213 0.049 Uiso 1 1 calc R . .
C38 C 0.19520(16) 0.7974(3) 0.83053(19) 0.0263(8) Uani 1 1 d U . .
H38A H 0.2037 0.8506 0.8127 0.032 Uiso 1 1 calc R . .
C41 C 0.23374(14) 0.5439(2) 0.57791(18) 0.0197(7) Uani 1 1 d U . .
H41A H 0.2392 0.4962 0.5485 0.024 Uiso 1 1 calc R . .
H41B H 0.1966 0.5392 0.5821 0.024 Uiso 1 1 calc R . .
C42 C 0.27274(15) 0.5327(2) 0.64661(18) 0.0204(7) Uani 1 1 d U . .
C43 C 0.25470(16) 0.5270(2) 0.70358(19) 0.0255(8) Uani 1 1 d U . .
H43A H 0.2171 0.5292 0.6991 0.031 Uiso 1 1 calc R . .
C44 C 0.29028(19) 0.5183(3) 0.7672(2) 0.0325(9) Uani 1 1 d U . .
H44A H 0.2772 0.5161 0.8059 0.039 Uiso 1 1 calc R . .
C45 C 0.34507(19) 0.5127(3) 0.7735(2) 0.0345(10) Uani 1 1 d U . .
H45A H 0.3698 0.5062 0.8166 0.041 Uiso 1 1 calc R . .
C46 C 0.36329(17) 0.5167(3) 0.7171(2) 0.0314(9) Uani 1 1 d U . .
H46A H 0.4008 0.5122 0.7216 0.038 Uiso 1 1 calc R . .
C47 C 0.32787(15) 0.5272(2) 0.65384(19) 0.0242(7) Uani 1 1 d U . .
H47A H 0.3412 0.5306 0.6154 0.029 Uiso 1 1 calc R . .
C61 C 0.11741(13) 0.7877(2) 0.51941(17) 0.0205(7) Uani 1 1 d U . .
H61A H 0.1212 0.8217 0.5610 0.025 Uiso 1 1 calc R . .
H61B H 0.1008 0.7315 0.5251 0.025 Uiso 1 1 calc R . .
C62 C 0.08013(13) 0.8356(2) 0.46131(18) 0.0203(7) Uani 1 1 d U . .
C63 C 0.07744(17) 0.8198(3) 0.3951(2) 0.0332(9) Uani 1 1 d U . .
H63A H 0.1005 0.7774 0.3846 0.040 Uiso 1 1 calc R . .
C64 C 0.04183(17) 0.8642(3) 0.3431(2) 0.0321(9) Uani 1 1 d U . .
H64A H 0.0408 0.8520 0.2978 0.038 Uiso 1 1 calc R . .
C65 C 0.0088(2) 0.9245(4) 0.3570(2) 0.0510(14) Uani 1 1 d U . .
H65A H -0.0163 0.9540 0.3217 0.061 Uiso 1 1 calc R . .
C66 C 0.0118(4) 0.9426(6) 0.4220(3) 0.116(4) Uani 1 1 d U . .
H66A H -0.0106 0.9865 0.4321 0.139 Uiso 1 1 calc R . .
C67 C 0.0468(3) 0.8983(5) 0.4737(3) 0.085(3) Uani 1 1 d U . .
H67A H 0.0478 0.9117 0.5188 0.102 Uiso 1 1 calc R . .
C71 C 0.21107(13) 0.6225(2) 0.34849(16) 0.0177(6) Uani 1 1 d U . .
H71A H 0.2399 0.6261 0.3254 0.021 Uiso 1 1 calc R . .
H71B H 0.2077 0.5611 0.3603 0.021 Uiso 1 1 calc R . .
C72 C 0.15882(14) 0.6513(2) 0.30043(16) 0.0184(7) Uani 1 1 d U . .
C73 C 0.11690(14) 0.5922(3) 0.28065(18) 0.0234(7) Uani 1 1 d U . .
H73A H 0.1216 0.5347 0.2977 0.028 Uiso 1 1 calc R . .
C74 C 0.06818(15) 0.6159(3) 0.2364(2) 0.0297(9) Uani 1 1 d U . .
H74A H 0.0395 0.5754 0.2241 0.036 Uiso 1 1 calc R . .
C75 C 0.06169(16) 0.6991(3) 0.2101(2) 0.0324(9) Uani 1 1 d U . .
H75A H 0.0287 0.7154 0.1791 0.039 Uiso 1 1 calc R . .
C76 C 0.10327(17) 0.7582(3) 0.2289(2) 0.0314(9) Uani 1 1 d U . .
H76A H 0.0986 0.8153 0.2112 0.038 Uiso 1 1 calc R . .
C77 C 0.15177(15) 0.7346(2) 0.27363(18) 0.0246(8) Uani 1 1 d U . .
H77A H 0.1803 0.7754 0.2860 0.029 Uiso 1 1 calc R . .
C1 C -0.0216(3) 0.1740(5) 0.3495(3) 0.044(3) Uani 0.50 1 d PGU A -1
H1A H -0.0317 0.1780 0.3907 0.053 Uiso 0.50 1 d PG A -1
C2 C -0.0609(2) 0.1642(6) 0.2889(4) 0.061(3) Uani 0.50 1 d PGU A -1
H2A H -0.0981 0.1616 0.2882 0.073 Uiso 0.50 1 d PG A -1
C3 C -0.0462(3) 0.1584(5) 0.2292(3) 0.058(3) Uani 0.50 1 d PGU A -1
H3A H -0.0734 0.1517 0.1873 0.070 Uiso 0.50 1 d PG A -1
C4 C 0.0077(3) 0.1623(4) 0.2302(3) 0.049(2) Uani 0.50 1 d PGU A -1
C5 C 0.0470(2) 0.1720(5) 0.2909(3) 0.045(3) Uani 0.50 1 d PGU A -1
H5A H 0.0843 0.1747 0.2916 0.054 Uiso 0.50 1 d PG A -1
C6 C 0.0324(3) 0.1779(6) 0.3505(3) 0.047(2) Uani 0.50 1 d PGU A -1
H6A H 0.0595 0.1846 0.3924 0.057 Uiso 0.50 1 d PG A -1
C7 C 0.0246(5) 0.1487(7) 0.1715(3) 0.080(5) Uani 0.50 1 d PGU A -1
H7A H 0.0630 0.1540 0.1820 0.119 Uiso 0.50 1 d PG A -1
H7B H 0.0140 0.0918 0.1541 0.119 Uiso 0.50 1 d PG A -1
H7C H 0.0081 0.1912 0.1383 0.119 Uiso 0.50 1 d PG A -1

loop_
_atom_site_aniso_label
_atom_site_aniso_U_11
_atom_site_aniso_U_22
_atom_site_aniso_U_33
_atom_site_aniso_U_23
_atom_site_aniso_U_13
_atom_site_aniso_U_12
Al1 0.0114(4) 0.0174(5) 0.0135(4) -0.0011(4) -0.0005(3) -0.0010(4)
N1 0.0144(12) 0.0162(13) 0.0106(11) -0.0010(10) -0.0013(9) -0.0009(10)
Al2 0.0124(4) 0.0159(5) 0.0134(4) 0.0000(4) -0.0002(3) 0.0007(4)
N2 0.0144(12) 0.0157(13) 0.0134(12) 0.0001(10) 0.0002(10) -0.0006(10)
Al3 0.0128(4) 0.0177(5) 0.0111(4) -0.0001(4) -0.0001(3) -0.0003(4)
N3 0.0101(11) 0.0198(13) 0.0137(12) -0.0003(10) 0.0015(9) 0.0001(10)
C11 0.0177(15) 0.0221(17) 0.0204(16) -0.0007(13) 0.0009(13) -0.0010(13)
C12 0.0167(15) 0.0216(16) 0.0188(16) -0.0005(13) 0.0012(13) -0.0006(13)
C13 0.0168(15) 0.0222(17) 0.0238(17) 0.0007(14) -0.0025(13) -0.0046(13)
C14 0.0247(18) 0.030(2) 0.035(2) -0.0046(17) 0.0028(16) -0.0068(16)
C15 0.038(2) 0.031(2) 0.038(2) -0.0033(18) -0.0018(19) -0.0152(18)
C16 0.0263(19) 0.040(2) 0.040(2) 0.0039(19) -0.0044(17) -0.0185(18)
C17 0.0198(18) 0.047(3) 0.041(2) 0.004(2) 0.0025(17) -0.0087(18)
C18 0.0205(17) 0.034(2) 0.030(2) -0.0018(17) 0.0030(15) -0.0049(15)
C21 0.0163(15) 0.0207(16) 0.0191(16) 0.0004(13) -0.0009(12) 0.0005(12)
C22 0.0205(16) 0.0221(17) 0.0237(17) -0.0003(14) 0.0045(14) -0.0007(13)
C23 0.0262(19) 0.0232(18) 0.045(2) -0.0017(17) 0.0162(17) 0.0025(15)
C24 0.022(2) 0.044(3) 0.261(11) -0.062(5) -0.016(4) 0.010(2)
C25 0.026(3) 0.063(5) 0.352(15) -0.084(7) -0.014(5) 0.021(3)
C26 0.046(3) 0.032(3) 0.196(9) -0.035(4) 0.043(4) 0.006(2)
C27 0.067(3) 0.028(2) 0.042(3) -0.009(2) 0.022(2) -0.001(2)
C28 0.053(3) 0.0245(19) 0.025(2) -0.0001(16) 0.0036(18) 0.0043(18)
C31 0.0179(15) 0.0215(17) 0.0173(15) 0.0000(13) 0.0024(12) -0.0007(13)
C32 0.0171(15) 0.0183(16) 0.0175(15) -0.0006(13) 0.0002(12) -0.0019(12)
C33 0.0198(16) 0.0254(17) 0.0161(15) -0.0008(13) 0.0039(13) 0.0003(13)
C34 0.039(2) 0.0260(19) 0.0247(19) -0.0049(15) 0.0126(16) -0.0078(16)
C35 0.063(3) 0.032(2) 0.033(2) 0.0010(18) 0.026(2) -0.008(2)
C36 0.082(4) 0.039(3) 0.024(2) -0.0019(18) 0.027(2) -0.003(2)
C37 0.067(3) 0.034(2) 0.023(2) -0.0056(17) 0.013(2) -0.001(2)
C38 0.034(2) 0.0209(17) 0.0229(18) -0.0012(14) 0.0071(15) -0.0013(15)
C41 0.0188(15) 0.0171(15) 0.0212(16) 0.0046(13) 0.0019(13) -0.0022(12)
C42 0.0247(17) 0.0140(15) 0.0196(16) 0.0017(13) 0.0011(13) -0.0007(13)
C43 0.0321(19) 0.0225(18) 0.0215(17) 0.0030(14) 0.0066(15) -0.0012(15)
C44 0.052(2) 0.0249(19) 0.0205(18) 0.0039(15) 0.0103(17) -0.0047(18)
C45 0.044(2) 0.029(2) 0.0213(18) 0.0036(16) -0.0074(17) -0.0068(18)
C46 0.0264(19) 0.031(2) 0.028(2) 0.0034(17) -0.0069(15) -0.0026(16)
C47 0.0241(17) 0.0260(18) 0.0206(17) 0.0035(14) 0.0027(14) -0.0006(14)
C61 0.0144(15) 0.0268(18) 0.0189(16) 0.0003(14) 0.0020(12) 0.0014(13)
C62 0.0138(14) 0.0226(17) 0.0212(16) -0.0009(14) -0.0007(12) 0.0002(13)
C63 0.034(2) 0.041(2) 0.0221(18) 0.0049(17) 0.0041(16) 0.0195(18)
C64 0.030(2) 0.036(2) 0.0244(19) 0.0027(17) -0.0024(16) 0.0038(17)
C65 0.046(3) 0.065(3) 0.030(2) 0.003(2) -0.010(2) 0.035(3)
C66 0.130(7) 0.161(8) 0.039(3) -0.011(4) -0.008(4) 0.130(6)
C67 0.095(5) 0.125(6) 0.025(2) -0.007(3) 0.000(3) 0.087(5)
C71 0.0173(15) 0.0185(15) 0.0142(14) -0.0021(12) -0.0008(12) 0.0009(12)
C72 0.0185(15) 0.0225(17) 0.0112(14) -0.0036(12) -0.0008(12) 0.0012(13)
C73 0.0206(16) 0.0257(18) 0.0199(17) -0.0021(14) -0.0011(13) -0.0020(14)
C74 0.0197(17) 0.035(2) 0.028(2) -0.0089(17) -0.0053(15) -0.0014(15)
C75 0.0255(19) 0.039(2) 0.0235(19) -0.0065(17) -0.0092(15) 0.0060(16)
C76 0.033(2) 0.028(2) 0.0239(19) 0.0002(16) -0.0069(16) 0.0054(16)
C77 0.0239(17) 0.0237(18) 0.0207(17) -0.0024(14) -0.0030(14) -0.0021(14)
C1 0.048(5) 0.031(6) 0.059(6) 0.013(5) 0.023(5) 0.001(4)
C2 0.034(5) 0.040(6) 0.097(8) 0.015(6) -0.001(5) -0.004(4)
C3 0.042(5) 0.038(6) 0.070(6) 0.005(6) -0.027(5) -0.013(5)
C4 0.062(6) 0.023(4) 0.054(5) -0.002(4) -0.001(4) -0.007(4)
C5 0.027(4) 0.044(7) 0.061(6) 0.002(6) 0.007(4) -0.005(4)
C6 0.041(4) 0.046(5) 0.049(5) 0.012(5) 0.001(4) 0.000(4)
C7 0.127(14) 0.045(9) 0.063(8) -0.001(7) 0.021(8) 0.003(8)

loop_
_atom_type_symbol
_atom_type_description
_atom_type_scat_dispersion_real
_atom_type_scat_dispersion_imag
_atom_type_scat_source
C C 0.0033 0.0016 'International Tables Vol C Tables 4.2.6.8 and 6.1.1.4'
H H 0.0000 0.0000 'International Tables Vol C Tables 4.2.6.8 and 6.1.1.4'
N N 0.0061 0.0033 'International Tables Vol C Tables 4.2.6.8 and 6.1.1.4'
Al Al 0.0645 0.0514 'International Tables Vol C Tables 4.2.6.8 and 6.1.1.4'

loop_
_geom_angle_atom_site_label_1
_geom_angle_atom_site_label_2
_geom_angle_atom_site_label_3
_geom_angle
_geom_angle_site_symmetry_1
_geom_angle_site_symmetry_3
_geom_angle_publ_flag
N3 Al1 N1 114.33(13) . . ?
N3 Al1 C11 116.65(15) . . ?
N1 Al1 C11 120.24(15) . . ?
N3 Al1 N2 91.66(12) . . ?
N1 Al1 N2 91.67(12) . . ?
C11 Al1 N2 115.45(14) . . ?
N3 Al1 Al3 47.03(9) . . ?
N1 Al1 Al3 110.74(9) . . ?
C11 Al1 Al3 126.31(12) . . ?
N2 Al1 Al3 44.76(9) . . ?
N3 Al1 Al2 110.76(9) . . ?
N1 Al1 Al2 47.13(9) . . ?
C11 Al1 Al2 129.18(12) . . ?
N2 Al1 Al2 44.67(9) . . ?
Al3 Al1 Al2 76.06(5) . . ?
C71 N1 Al3 115.0(2) . 7_566 ?
C71 N1 Al1 114.8(2) . . ?
Al3 N1 Al1 124.85(15) 7_566 . ?
C71 N1 Al2 118.2(2) . . ?
Al3 N1 Al2 88.30(12) 7_566 . ?
Al1 N1 Al2 88.34(12) . . ?
N3 Al2 N2 116.43(13) 7_566 . ?
N3 Al2 C21 118.43(14) 7_566 . ?
N2 Al2 C21 117.03(15) . . ?
N3 Al2 N1 91.36(12) 7_566 . ?
N2 Al2 N1 91.63(12) . . ?
C21 Al2 N1 115.11(14) . . ?
N3 Al2 Al3 47.03(9) 7_566 7_566 ?
N2 Al2 Al3 112.39(10) . 7_566 ?
C21 Al2 Al3 126.92(12) . 7_566 ?
N1 Al2 Al3 44.50(9) . 7_566 ?
N3 Al2 Al1 111.86(10) 7_566 . ?
N2 Al2 Al1 47.24(9) . . ?
C21 Al2 Al1 126.26(11) . . ?
N1 Al2 Al1 44.53(9) . . ?
Al3 Al2 Al1 76.88(4) 7_566 . ?
C41 N2 Al2 116.0(2) . . ?
C41 N2 Al3 116.2(2) . . ?
Al2 N2 Al3 122.12(16) . . ?
C41 N2 Al1 118.7(2) . . ?
Al2 N2 Al1 88.09(12) . . ?
Al3 N2 Al1 87.95(12) . . ?
N1 Al3 N2 116.23(13) 7_566 . ?
N1 Al3 C31 114.30(14) 7_566 . ?
N2 Al3 C31 121.57(15) . . ?
N1 Al3 N3 91.71(12) 7_566 . ?
N2 Al3 N3 91.55(12) . . ?
C31 Al3 N3 114.36(14) . . ?
N1 Al3 Al2 47.20(9) 7_566 7_566 ?
N2 Al3 Al2 112.27(10) . 7_566 ?
C31 Al3 Al2 123.10(12) . 7_566 ?
N3 Al3 Al2 44.68(9) . 7_566 ?
N1 Al3 Al1 111.90(10) 7_566 . ?
N2 Al3 Al1 47.30(9) . . ?
C31 Al3 Al1 129.27(11) . . ?
N3 Al3 Al1 44.38(9) . . ?
Al2 Al3 Al1 76.80(4) 7_566 . ?
C61 N3 Al1 115.8(2) . . ?
C61 N3 Al2 114.8(2) . 7_566 ?
Al1 N3 Al2 124.61(15) . 7_566 ?
C61 N3 Al3 116.5(2) . . ?
Al1 N3 Al3 88.59(12) . . ?
Al2 N3 Al3 88.29(12) 7_566 . ?
C12 C11 Al1 174.6(3) . . ?
C11 C12 C13 178.7(4) . . ?
C14 C13 C18 119.5(3) . . ?
C14 C13 C12 121.0(4) . . ?
C18 C13 C12 119.5(3) . . ?
C13 C14 C15 119.8(4) . . ?
C16 C15 C14 120.6(4) . . ?
C15 C16 C17 119.8(4) . . ?
C16 C17 C18 120.4(4) . . ?
C13 C18 C17 119.8(4) . . ?
C22 C21 Al2 178.3(3) . . ?
C21 C22 C23 178.6(4) . . ?
C24 C23 C28 118.3(4) . . ?
C24 C23 C22 119.9(4) . . ?
C28 C23 C22 121.8(4) . . ?
C23 C24 C25 118.8(6) . . ?
C26 C25 C24 122.0(6) . . ?
C27 C26 C25 119.0(5) . . ?
C26 C27 C28 120.1(5) . . ?
C23 C28 C27 121.7(5) . . ?
C32 C31 Al3 171.2(3) . . ?
C31 C32 C33 176.7(4) . . ?
C34 C33 C38 118.9(3) . . ?
C34 C33 C32 120.3(3) . . ?
C38 C33 C32 120.7(3) . . ?
C35 C34 C33 120.8(4) . . ?
C34 C35 C36 119.9(4) . . ?
C35 C36 C37 120.0(4) . . ?
C38 C37 C36 119.7(4) . . ?
C37 C38 C33 120.7(4) . . ?
N2 C41 C42 113.8(3) . . ?
C43 C42 C47 118.5(3) . . ?
C43 C42 C41 121.0(3) . . ?
C47 C42 C41 120.5(3) . . ?
C42 C43 C44 121.6(4) . . ?
C45 C44 C43 119.2(4) . . ?
C46 C45 C44 119.7(4) . . ?
C45 C46 C47 121.1(4) . . ?
C46 C47 C42 120.0(4) . . ?
N3 C61 C62 114.0(3) . . ?
C67 C62 C63 116.8(4) . . ?
C67 C62 C61 119.6(4) . . ?
C63 C62 C61 123.5(3) . . ?
C62 C63 C64 121.7(4) . . ?
C65 C64 C63 120.0(4) . . ?
C64 C65 C66 119.1(4) . . ?
C65 C66 C67 121.0(5) . . ?
C62 C67 C66 121.2(5) . . ?
C72 C71 N1 114.2(3) . . ?
C73 C72 C77 118.9(3) . . ?
C73 C72 C71 119.1(3) . . ?
C77 C72 C71 122.0(3) . . ?
C74 C73 C72 121.0(4) . . ?
C75 C74 C73 119.6(4) . . ?
C76 C75 C74 120.0(4) . . ?
C75 C76 C77 120.3(4) . . ?
C76 C77 C72 120.3(4) . . ?
C2 C1 C6 120.0 . . ?
C1 C2 C3 120.0 . . ?
C2 C3 C4 120.0 . . ?
C5 C4 C3 120.0 . . ?
C5 C4 C7 118.2 . . ?
C3 C4 C7 121.6 . . ?
C4 C5 C6 120.0 . . ?
C1 C6 C5 120.0 . . ?

loop_
_geom_bond_atom_site_label_1
_geom_bond_atom_site_label_2
_geom_bond_distance
_geom_bond_site_symmetry_2
_geom_bond_publ_flag
Al1 N3 1.876(3) . ?
Al1 N1 1.884(3) . ?
Al1 C11 1.912(4) . ?
Al1 N2 1.972(3) . ?
Al1 Al3 2.6823(15) . ?
Al1 Al2 2.6851(15) . ?
N1 C71 1.509(4) . ?
N1 Al3 1.881(3) 7_566 ?
N1 Al2 1.969(3) . ?
Al2 N3 1.887(3) 7_566 ?
Al2 N2 1.889(3) . ?
Al2 C21 1.908(4) . ?
Al2 Al3 2.6822(15) 7_566 ?
N2 C41 1.509(4) . ?
N2 Al3 1.890(3) . ?
Al3 N1 1.881(3) 7_566 ?
Al3 C31 1.912(4) . ?
Al3 N3 1.963(3) . ?
Al3 Al2 2.6821(15) 7_566 ?
N3 C61 1.506(4) . ?
N3 Al2 1.887(3) 7_566 ?
C11 C12 1.196(5) . ?
C12 C13 1.444(5) . ?
C13 C14 1.389(6) . ?
C13 C18 1.391(6) . ?
C14 C15 1.391(5) . ?
C15 C16 1.375(7) . ?
C16 C17 1.376(7) . ?
C17 C18 1.392(5) . ?
C21 C22 1.208(5) . ?
C22 C23 1.437(5) . ?
C23 C24 1.364(7) . ?
C23 C28 1.369(6) . ?
C24 C25 1.386(8) . ?
C25 C26 1.359(10) . ?
C26 C27 1.331(8) . ?
C27 C28 1.378(6) . ?
C31 C32 1.211(5) . ?
C32 C33 1.434(5) . ?
C33 C34 1.392(5) . ?
C33 C38 1.398(5) . ?
C34 C35 1.381(6) . ?
C35 C36 1.388(6) . ?
C36 C37 1.396(7) . ?
C37 C38 1.380(6) . ?
C41 C42 1.511(5) . ?
C42 C43 1.384(5) . ?
C42 C47 1.394(5) . ?
C43 C44 1.392(5) . ?
C44 C45 1.389(7) . ?
C45 C46 1.374(6) . ?
C46 C47 1.387(5) . ?
C61 C62 1.513(5) . ?
C62 C67 1.365(6) . ?
C62 C63 1.375(5) . ?
C63 C64 1.390(5) . ?
C64 C65 1.346(6) . ?
C65 C66 1.355(8) . ?
C66 C67 1.380(7) . ?
C71 C72 1.508(4) . ?
C72 C73 1.389(5) . ?
C72 C77 1.394(5) . ?
C73 C74 1.389(5) . ?
C74 C75 1.387(6) . ?
C75 C76 1.382(6) . ?
C76 C77 1.388(5) . ?
C1 C2 1.3899 . ?
C1 C6 1.3900 . ?
C2 C3 1.3900 . ?
C3 C4 1.3901 . ?
C4 C5 1.3899 . ?
C4 C7 1.4147 . ?
C5 C6 1.3902 . ?
